data_7031893
loop_
_publ_author_name
'Deville, Claire'
'Granelli, Matteo'
'Downward, Alan M.'
'Besnard, C\'eline'
'Guen\'ee, Laure'
'Williams, Alan F.'

_publ_section_title
;
 Helicity inversion and redox chemistry of chiral manganese(ii) cubanes.
;
_journal_issue 34
_journal_name_full 'Dalton transactions (Cambridge, England : 2003)'
_journal_page_first 12917
_journal_paper_doi 10.1039/c4dt01590h
_journal_volume 43
_journal_year 2014
_chemical_absolute_configuration ad
_chemical_formula_moiety 'C82 H68 Mn4 N18 O12, 2(Cl O4), 4(C H2 Cl2)'
_chemical_formula_sum 'C86 H76 Cl10 Mn4 N18 O20'
_chemical_formula_weight 2255.90
_chemical_name_systematic
;
 ?
;
_space_group_crystal_system orthorhombic
_space_group_IT_number 19
_space_group_name_Hall 'P 2ac 2ab'
_space_group_name_H-M_alt 'P 21 21 21'
_symmetry_space_group_name_Hall 'P 2ac 2ab'
_symmetry_space_group_name_H-M 'P 21 21 21'
_atom_sites_solution_hydrogens mixed
_atom_sites_solution_primary direct
_audit_creation_date 2013-07-03
_audit_creation_method
;
  Olex2 1.2-beta
  (compiled Apr 23 2013 17:59:47, GUI svn.r4466)
;
_cell_angle_alpha 90
_cell_angle_beta 90
_cell_angle_gamma 90
_cell_formula_units_Z 4
_cell_length_a 17.66452(13)
_cell_length_b 17.98233(19)
_cell_length_c 29.4766(3)
_cell_measurement_reflns_used 19222
_cell_measurement_temperature 150(2)
_cell_measurement_theta_max 72.5060
_cell_measurement_theta_min 3.7900
_cell_volume 9363.22(15)
_computing_cell_refinement
;
CrysAlisPro, Agilent Technologies,
Version 1.171.36.28 (release 01-02-2013 CrysAlis171 .NET)
(compiled Feb  1 2013,16:14:44)
;
_computing_data_collection
;
CrysAlisPro, Agilent Technologies,
Version 1.171.36.28 (release 01-02-2013 CrysAlis171 .NET)
(compiled Feb  1 2013,16:14:44)
;
_computing_data_reduction
;
CrysAlisPro, Agilent Technologies,
Version 1.171.36.28 (release 01-02-2013 CrysAlis171 .NET)
(compiled Feb  1 2013,16:14:44)
;
_computing_molecular_graphics
;
O. V. Dolomanov, L. J. Bourhis, R. J. Gildea, J. A. K. Howard and H. Puschmann,
OLEX2: a complete structure solution, refinement and analysis program.
J. Appl. Cryst. (2009). 42, 339-341.
;
_computing_publication_material
;
O. V. Dolomanov, L. J. Bourhis, R. J. Gildea, J. A. K. Howard and H. Puschmann,
OLEX2: a complete structure solution, refinement and analysis program.
J. Appl. Cryst. (2009). 42, 339-341.
;
_computing_structure_refinement
;
SHELXL, G.M. Sheldrick, Acta Cryst.
(2008). A64, 112-122
;
_computing_structure_solution
;
SHELXS, G.M. Sheldrick, Acta Cryst.
(2008). A64, 112-122
;
_diffrn_ambient_temperature 150.15
_diffrn_detector_area_resol_mean 10.4679
_diffrn_measured_fraction_theta_full 0.9990
_diffrn_measured_fraction_theta_max 0.9769
_diffrn_measurement_details
;
  1 omega -119.00  -85.00   0.5000    4.0000
omega____ theta____ kappa____ phi______ frames
    -      -38.9365  -99.0000   60.0000 68

  2 omega  -70.00   36.00   0.5000    4.0000
omega____ theta____ kappa____ phi______ frames
    -      -38.9365   57.0000    0.0000 212

  3 omega   97.00  122.00   0.5000    4.0000
omega____ theta____ kappa____ phi______ frames
    -       38.9365  178.0000   60.0000 50

  4 omega -117.00  -81.00   0.5000   15.0000
omega____ theta____ kappa____ phi______ frames
    -      -68.5000  -77.0000   90.0000 72

  5 omega   41.00   80.00   0.5000   15.0000
omega____ theta____ kappa____ phi______ frames
    -      108.1716  -30.0000   90.0000 78

  6 omega   49.00   78.00   0.5000   15.0000
omega____ theta____ kappa____ phi______ frames
    -      108.1716  -30.0000 -180.0000 58

  7 omega   33.00   92.00   0.5000   15.0000
omega____ theta____ kappa____ phi______ frames
    -      108.1716  -45.0000  150.0000 118

  8 omega   40.00   82.00   0.5000   15.0000
omega____ theta____ kappa____ phi______ frames
    -      108.1716  -30.0000  -90.0000 84

  9 omega   40.00   89.00   0.5000   15.0000
omega____ theta____ kappa____ phi______ frames
    -      108.1716  -94.0000   30.0000 98

 10 omega  111.00  164.00   0.5000   15.0000
omega____ theta____ kappa____ phi______ frames
    -      108.1716  111.0000 -150.0000 106

 11 omega   19.00   93.00   0.5000    4.0000
omega____ theta____ kappa____ phi______ frames
    -       38.9365   57.0000  120.0000 148

 12 omega   66.00   94.00   0.5000   15.0000
omega____ theta____ kappa____ phi______ frames
    -      108.1716  -45.0000  -90.0000 56

 13 omega   21.00   62.00   0.5000   15.0000
omega____ theta____ kappa____ phi______ frames
    -      108.1716  -94.0000   60.0000 82

 14 omega   68.00   94.00   0.5000   15.0000
omega____ theta____ kappa____ phi______ frames
    -      108.1716  -94.0000   60.0000 52

 15 omega   27.00   71.00   0.5000   15.0000
omega____ theta____ kappa____ phi______ frames
    -      108.1716  -30.0000   60.0000 88

 16 omega   92.00  156.00   0.5000   15.0000
omega____ theta____ kappa____ phi______ frames
    -      108.1716  -15.0000  -60.0000 128

 17 omega   38.00   75.00   0.5000   15.0000
omega____ theta____ kappa____ phi______ frames
    -      108.1716  -15.0000  -60.0000 74
;
_diffrn_measurement_device_type 'SuperNova, Dual, Cu at zero, Atlas'
_diffrn_measurement_method '\w scans'
_diffrn_orient_matrix_UB_11 0.0154685000
_diffrn_orient_matrix_UB_12 0.0800536000
_diffrn_orient_matrix_UB_13 -0.0161520000
_diffrn_orient_matrix_UB_21 0.0833404000
_diffrn_orient_matrix_UB_22 -0.0204042000
_diffrn_orient_matrix_UB_23 -0.0089430000
_diffrn_orient_matrix_UB_31 -0.0204505000
_diffrn_orient_matrix_UB_32 -0.0227133000
_diffrn_orient_matrix_UB_33 -0.0488999000
_diffrn_radiation_monochromator mirror
_diffrn_radiation_type 'Cu K\a'
_diffrn_radiation_wavelength 1.5418
_diffrn_reflns_av_R_equivalents 0.0297
_diffrn_reflns_av_unetI/netI 0.0364
_diffrn_reflns_Laue_measured_fraction_full 0.999
_diffrn_reflns_Laue_measured_fraction_max 0.988
_diffrn_reflns_limit_h_max 21
_diffrn_reflns_limit_h_min -21
_diffrn_reflns_limit_k_max 21
_diffrn_reflns_limit_k_min -22
_diffrn_reflns_limit_l_max 24
_diffrn_reflns_limit_l_min -36
_diffrn_reflns_number 39981
_diffrn_reflns_point_group_measured_fraction_full 1.000
_diffrn_reflns_point_group_measured_fraction_max 0.989
_diffrn_reflns_theta_full 67.684
_diffrn_reflns_theta_max 72.642
_diffrn_reflns_theta_min 3.507
_diffrn_source 'SuperNova (Cu) X-ray Source'
_exptl_absorpt_coefficient_mu 7.595
_exptl_absorpt_correction_T_max 0.660
_exptl_absorpt_correction_T_min 0.296
_exptl_absorpt_correction_type analytical
_exptl_absorpt_process_details
;
CrysAlisPro, Agilent Technologies,
Version 1.171.36.28 (release 01-02-2013 CrysAlis171 .NET)
(compiled Feb  1 2013,16:14:44)
Analytical numeric absorption correction using a multifaceted crystal
            model based on expressions derived by R.C. Clark & J.S. Reid.
(Clark, R. C. & Reid, J. S. (1995). Acta Cryst. A51, 887-897)
followed ba ABSPACK
;
_exptl_crystal_colour colourless
_exptl_crystal_colour_primary colourless
_exptl_crystal_density_diffrn 1.600
_exptl_crystal_description 'rect. Prism'
_exptl_crystal_F_000 4592
_exptl_crystal_size_max 0.1942
_exptl_crystal_size_mid 0.135
_exptl_crystal_size_min 0.0589
_refine_diff_density_max 1.050
_refine_diff_density_min -0.967
_refine_diff_density_rms 0.076
_refine_ls_abs_structure_details
;
 Refined as an inversion twin.
 
 Hooft parameter: -0.005(4)
Parsons quotient method : -0.003(1)

;
_refine_ls_abs_structure_Flack -0.005(3)
_refine_ls_extinction_method none
_refine_ls_goodness_of_fit_ref 1.043
_refine_ls_hydrogen_treatment mixed
_refine_ls_matrix_type full
_refine_ls_number_parameters 1260
_refine_ls_number_reflns 18189
_refine_ls_number_restraints 4
_refine_ls_restrained_S_all 1.043
_refine_ls_R_factor_all 0.0488
_refine_ls_R_factor_gt 0.0441
_refine_ls_shift/su_max 0.003
_refine_ls_shift/su_mean 0.000
_refine_ls_structure_factor_coef Fsqd
_refine_ls_weighting_details 'w=1/[\s^2^(Fo^2^)+(0.0738P)^2^+5.4721P] where P=(Fo^2^+2Fc^2^)/3'
_refine_ls_weighting_scheme calc
_refine_ls_wR_factor_gt 0.1173
_refine_ls_wR_factor_ref 0.1219
_reflns_Friedel_coverage 0.843
_reflns_Friedel_fraction_full 1.000
_reflns_Friedel_fraction_max 0.990
_reflns_number_gt 16578
_reflns_number_total 18189
_reflns_threshold_expression 'I > 2\s(I)'
_cod_duplicate_entry 7031639
_cod_data_source_file c4dt01590h2.cif
_cod_data_source_block 9
_cod_original_cell_volume 9363.21(15)
_cod_database_code 7031893
_chemical_oxdiff_formula ' Mn4 Cl10 O20 C86 N18 H76'
_reflns_odcompleteness_completeness 99.90
_reflns_odcompleteness_iscentric 1
_reflns_odcompleteness_theta 66.49
_olex2_refinement_description
;
1. Fixed Uiso
 At 1.2 times of:
  All C(H) groups, All C(H,H) groups, All N(H) groups
 At 1.5 times of:
  All C(H,H,H) groups
2. Restrained distances
 N11C-H11C = N11B-H11B = N11D-H11D = N11A-H11A
 0.87 with sigma of 0.02
3.a Ternary CH refined with riding coordinates:
 C2D(H2D), C2B(H2B), C2A(H2A), C2C(H2C)
3.b Secondary CH2 refined with riding coordinates:
 C12C(H12A,H12B), C12B(H12C,H12D), C12D(H12E,H12F), C12A(H12G,H12H), C3(H3B,
 H3A), C2(H2E,H2F), C4(H4A,H4B), C1(H1A,H1B)
3.c Aromatic/amide H refined with riding coordinates:
 C16C(H16C), C5F(H5F), C16A(H16A), C19C(H19C), C9F(H9F), C7D(H7D), C16B(H16B),
 C18A(H18A), C6C(H6C), C17D(H17D), C8D(H8D), C6F(H6F), C17B(H17B), C8B(H8B),
 C18C(H18C), C7C(H7C), C17C(H17C), C6D(H6D), C6A(H6A), C7F(H7F), C5E(H5E),
 C16D(H16D), C19A(H19A), C7A(H7A), C17A(H17A), C6B(H6B), C9E(H9E), C7E(H7E),
 C9B(H9B), C8C(H8C), C9C(H9C), C6E(H6E), C7B(H7B), C18D(H18D), C9D(H9D),
 C19D(H19D), C18B(H18B), C8A(H8A), C9A(H9A), C19B(H19B)
3.d Idealised Me refined as rotating group:
 C22D(H22A,H22B,H22C), C22B(H22D,H22E,H22F), C22A(H22G,H22H,H22I), C22C(H22J,
 H22K,H22L)
;
_shelx_space_group_comment
;
The symmetry employed for this shelxl refinement is uniquely defined
by the following loop, which should always be used as a source of
symmetry information in preference to the above space-group names.
They are only intended as comments.
;
_shelxl_version_number 2013-4

loop_
_space_group_symop_operation_xyz
'x, y, z'
'-x+1/2, -y, z+1/2'
'x+1/2, -y+1/2, -z'
'-x, y+1/2, -z+1/2'

loop_
_atom_site_label
_atom_site_type_symbol
_atom_site_fract_x
_atom_site_fract_y
_atom_site_fract_z
_atom_site_U_iso_or_equiv
_atom_site_adp_type
_atom_site_occupancy
_atom_site_site_symmetry_order
_atom_site_calc_flag
_atom_site_refinement_flags_posn
_atom_site_refinement_flags_adp
Mn1 Mn 0.19494(3) 0.60317(4) 0.24634(2) 0.01846(14) Uani 1 1 d . .
Mn2 Mn 0.32370(3) 0.57818(4) 0.31458(2) 0.01821(14) Uani 1 1 d . .
Mn3 Mn 0.17254(3) 0.45221(4) 0.31357(2) 0.01803(14) Uani 1 1 d . .
Mn4 Mn 0.30211(4) 0.42920(4) 0.24534(2) 0.01857(14) Uani 1 1 d . .
O1D O 0.30301(16) 0.45859(17) 0.31740(10) 0.0195(6) Uani 1 1 d . .
O1C O 0.17860(15) 0.48113(17) 0.24122(10) 0.0201(6) Uani 1 1 d . .
O1B O 0.19367(16) 0.57194(16) 0.31799(10) 0.0186(5) Uani 1 1 d . .
O1E O 0.28922(19) 0.31420(18) 0.27165(11) 0.0280(7) Uani 1 1 d . .
O2E O 0.16780(19) 0.33948(18) 0.28678(11) 0.0278(7) Uani 1 1 d . .
N4A N 0.24329(19) 0.6408(2) 0.18316(13) 0.0226(7) Uani 1 1 d . .
N14D N 0.4406(2) 0.5580(2) 0.33331(13) 0.0231(7) Uani 1 1 d . .
N14A N 0.4244(2) 0.4202(2) 0.23208(13) 0.0231(7) Uani 1 1 d . .
N14B N 0.0558(2) 0.4734(2) 0.33209(13) 0.0231(8) Uani 1 1 d . .
O1A O 0.31793(16) 0.55133(16) 0.24205(10) 0.0193(6) Uani 1 1 d . .
O1F O 0.20761(19) 0.71791(19) 0.27370(11) 0.0280(7) Uani 1 1 d . .
O2F O 0.32879(19) 0.69136(18) 0.28903(12) 0.0280(7) Uani 1 1 d . .
N14C N 0.0727(2) 0.6121(2) 0.23250(13) 0.0224(7) Uani 1 1 d . .
N11A N 0.3432(2) 0.6669(2) 0.14020(14) 0.0280(8) Uani 1 1 d D .
H11A H 0.3888(18) 0.665(4) 0.132(2) 0.034 Uiso 1 1 d D U
N11C N 0.1554(2) 0.3689(2) 0.13783(13) 0.0262(8) Uani 1 1 d D .
H11C H 0.1080(17) 0.364(3) 0.133(2) 0.031 Uiso 1 1 d D U
C3C C 0.1811(2) 0.4038(2) 0.17572(14) 0.0210(8) Uani 1 1 d . .
N4D N 0.2057(2) 0.3972(2) 0.37795(12) 0.0220(7) Uani 1 1 d . .
N11B N 0.2056(2) 0.7057(2) 0.41151(13) 0.0250(8) Uani 1 1 d D .
H11B H 0.162(2) 0.725(3) 0.416(2) 0.030 Uiso 1 1 d D U
N10E N 0.0750(2) 0.1258(2) 0.38331(15) 0.0324(9) Uani 1 1 d . .
C13A C 0.4561(2) 0.4777(3) 0.21137(15) 0.0225(8) Uani 1 1 d . .
C5B C 0.3275(3) 0.6761(3) 0.41164(15) 0.0280(10) Uani 1 1 d . .
C4F C 0.2771(3) 0.8009(3) 0.32064(15) 0.0244(9) Uani 1 1 d . .
N21B N -0.0330(2) 0.5436(2) 0.36440(14) 0.0284(8) Uani 1 1 d . .
O11E O 0.0182(2) 0.1592(3) 0.37189(15) 0.0453(10) Uani 1 1 d . .
C3E C 0.2262(3) 0.2992(3) 0.28951(15) 0.0244(9) Uani 1 1 d . .
C16C C 0.0128(3) 0.7120(3) 0.28105(17) 0.0288(10) Uani 1 1 d . .
H16C H 0.0581 0.7383 0.2876 0.035 Uiso 1 1 calc R U
N4C N 0.2543(2) 0.3936(2) 0.18148(13) 0.0236(7) Uani 1 1 d . .
C3A C 0.3166(2) 0.6306(3) 0.17719(14) 0.0207(8) Uani 1 1 d . .
C5F C 0.2127(3) 0.8402(3) 0.33364(18) 0.0316(10) Uani 1 1 d . .
H5F H 0.1646 0.8262 0.3220 0.038 Uiso 1 1 calc R U
N11D N 0.2918(2) 0.3248(2) 0.41112(13) 0.0239(8) Uani 1 1 d D .
H11D H 0.333(2) 0.301(3) 0.416(2) 0.029 Uiso 1 1 d D U
C2D C 0.3380(2) 0.4137(2) 0.35050(14) 0.0206(8) Uani 1 1 d . .
H2D H 0.3672 0.3734 0.3350 0.025 Uiso 1 1 calc R U
C4E C 0.2210(3) 0.2310(2) 0.31864(16) 0.0242(9) Uani 1 1 d . .
C13C C 0.0420(2) 0.5551(3) 0.21083(14) 0.0213(8) Uani 1 1 d . .
C13B C 0.0422(2) 0.5314(3) 0.35842(15) 0.0237(9) Uani 1 1 d . .
C16A C 0.4831(3) 0.3181(3) 0.27965(16) 0.0278(10) Uani 1 1 d . .
H16A H 0.4375 0.2920 0.2856 0.033 Uiso 1 1 calc R U
C13D C 0.4537(2) 0.4986(2) 0.35888(15) 0.0217(8) Uani 1 1 d . .
C15D C 0.5110(2) 0.5870(3) 0.32216(15) 0.0245(9) Uani 1 1 d . .
C19C C -0.1237(3) 0.6320(3) 0.26341(17) 0.0310(10) Uani 1 1 d . .
H19C H -0.1689 0.6048 0.2580 0.037 Uiso 1 1 calc R U
N21D N 0.5288(2) 0.4853(2) 0.36437(13) 0.0259(8) Uani 1 1 d . .
N4B N 0.2905(2) 0.6300(2) 0.38028(13) 0.0247(8) Uani 1 1 d . .
C20B C -0.0700(3) 0.4879(3) 0.34104(17) 0.0290(10) Uani 1 1 d . .
C9F C 0.3480(3) 0.8220(3) 0.33709(16) 0.0273(9) Uani 1 1 d . .
H9F H 0.3924 0.7952 0.3291 0.033 Uiso 1 1 calc R U
C2B C 0.1585(2) 0.6161(2) 0.35101(14) 0.0189(8) Uani 1 1 d . .
H2B H 0.1297 0.6568 0.3356 0.023 Uiso 1 1 calc R U
C12C C 0.0863(2) 0.5054(3) 0.18101(15) 0.0237(9) Uani 1 1 d . .
H12A H 0.1212 0.5357 0.1623 0.028 Uiso 1 1 calc R U
H12B H 0.0514 0.4790 0.1603 0.028 Uiso 1 1 calc R U
C3F C 0.2704(3) 0.7320(2) 0.29176(16) 0.0252(9) Uani 1 1 d . .
C2A C 0.3641(2) 0.5856(2) 0.20993(15) 0.0201(8) Uani 1 1 d . .
H2A H 0.3994 0.6201 0.2260 0.024 Uiso 1 1 calc R U
O11F O 0.4814(2) 0.8700(3) 0.37268(18) 0.0555(12) Uani 1 1 d . .
C22D C 0.5638(3) 0.4245(3) 0.3900(2) 0.0372(12) Uani 1 1 d . .
H22A H 0.5784 0.4425 0.4201 0.056 Uiso 1 1 calc R U
H22B H 0.6088 0.4068 0.3738 0.056 Uiso 1 1 calc R U
H22C H 0.5275 0.3836 0.3932 0.056 Uiso 1 1 calc R U
N10F N 0.4269(3) 0.9080(3) 0.38097(17) 0.0410(11) Uani 1 1 d . .
C22B C -0.0705(3) 0.6015(3) 0.3910(2) 0.0386(12) Uani 1 1 d . .
H22D H -0.0863 0.5810 0.4203 0.058 Uiso 1 1 calc R U
H22E H -0.1150 0.6196 0.3744 0.058 Uiso 1 1 calc R U
H22F H -0.0353 0.6428 0.3960 0.058 Uiso 1 1 calc R U
C8F C 0.3518(3) 0.8834(3) 0.36541(17) 0.0293(10) Uani 1 1 d . .
C5D C 0.1693(2) 0.3506(3) 0.40920(14) 0.0220(8) Uani 1 1 d . .
C10B C 0.2740(3) 0.7244(3) 0.43126(16) 0.0265(9) Uani 1 1 d . .
C20D C 0.5671(2) 0.5411(3) 0.34141(17) 0.0287(10) Uani 1 1 d . .
C7D C 0.0730(3) 0.2899(3) 0.45152(17) 0.0331(11) Uani 1 1 d . .
H7D H 0.0213 0.2841 0.4597 0.040 Uiso 1 1 calc R U
C3D C 0.2777(2) 0.3787(2) 0.38017(14) 0.0201(8) Uani 1 1 d . .
C5A C 0.2203(3) 0.6875(3) 0.14815(15) 0.0250(9) Uani 1 1 d . .
C12B C 0.1040(2) 0.5725(3) 0.38229(14) 0.0229(9) Uani 1 1 d . .
H12C H 0.1340 0.5364 0.4002 0.028 Uiso 1 1 calc R U
H12D H 0.0807 0.6079 0.4039 0.028 Uiso 1 1 calc R U
C8E C 0.1485(3) 0.1502(3) 0.36575(17) 0.0276(10) Uani 1 1 d . .
C16B C -0.0334(3) 0.3807(3) 0.29579(17) 0.0321(10) Uani 1 1 d . .
H16B H 0.0045 0.3508 0.2820 0.039 Uiso 1 1 calc R U
C5C C 0.2780(3) 0.3485(3) 0.14571(16) 0.0276(10) Uani 1 1 d . .
C18A C 0.6194(3) 0.3315(3) 0.28766(18) 0.0354(11) Uani 1 1 d . .
H18A H 0.6655 0.3123 0.2993 0.042 Uiso 1 1 calc R U
C6C C 0.3498(3) 0.3213(3) 0.13553(19) 0.0377(12) Uani 1 1 d . .
H6C H 0.3922 0.3320 0.1542 0.045 Uiso 1 1 calc R U
C17D C 0.6069(3) 0.6676(3) 0.29510(19) 0.0377(12) Uani 1 1 d . .
H17D H 0.6221 0.7111 0.2792 0.045 Uiso 1 1 calc R U
C8D C 0.1273(3) 0.2441(3) 0.47157(18) 0.0353(11) Uani 1 1 d . .
H8D H 0.1116 0.2080 0.4931 0.042 Uiso 1 1 calc R U
C15B C -0.0148(2) 0.4441(3) 0.32074(15) 0.0255(9) Uani 1 1 d . .
C6F C 0.2185(3) 0.8998(3) 0.36365(18) 0.0332(11) Uani 1 1 d . .
H6F H 0.1741 0.9254 0.3731 0.040 Uiso 1 1 calc R U
C17B C -0.1097(3) 0.3634(3) 0.2921(2) 0.0382(12) Uani 1 1 d . .
H17B H -0.1245 0.3205 0.2755 0.046 Uiso 1 1 calc R U
N21C N -0.0343(2) 0.5502(2) 0.21818(13) 0.0249(8) Uani 1 1 d . .
C8B C 0.3695(3) 0.7829(4) 0.47370(19) 0.0450(15) Uani 1 1 d . .
H8B H 0.3858 0.8196 0.4947 0.054 Uiso 1 1 calc R U
C18C C -0.1235(3) 0.6964(3) 0.28863(18) 0.0344(11) Uani 1 1 d . .
H18C H -0.1698 0.7147 0.3006 0.041 Uiso 1 1 calc R U
C20A C 0.5510(2) 0.4218(3) 0.24614(15) 0.0254(9) Uani 1 1 d . .
C7C C 0.3565(4) 0.2779(5) 0.0970(2) 0.0536(17) Uani 1 1 d . .
H7C H 0.4047 0.2585 0.0891 0.064 Uiso 1 1 calc R U
C12D C 0.3919(2) 0.4572(3) 0.38230(15) 0.0241(9) Uani 1 1 d . .
H12E H 0.3615 0.4931 0.4001 0.029 Uiso 1 1 calc R U
H12F H 0.4150 0.4218 0.4039 0.029 Uiso 1 1 calc R U
C17C C -0.0562(3) 0.7357(3) 0.29705(18) 0.0321(11) Uani 1 1 d . .
H17C H -0.0585 0.7802 0.3144 0.039 Uiso 1 1 calc R U
C3B C 0.2186(2) 0.6505(3) 0.38113(14) 0.0214(8) Uani 1 1 d . .
C10D C 0.2228(3) 0.3043(3) 0.42985(15) 0.0251(9) Uani 1 1 d . .
C6D C 0.0927(3) 0.3436(3) 0.42015(16) 0.0293(10) Uani 1 1 d . .
H6D H 0.0555 0.3745 0.4065 0.035 Uiso 1 1 calc R U
C6A C 0.1489(3) 0.7164(3) 0.13857(17) 0.0326(11) Uani 1 1 d . .
H6A H 0.1061 0.7047 0.1568 0.039 Uiso 1 1 calc R U
C15C C 0.0132(2) 0.6474(3) 0.25482(14) 0.0219(8) Uani 1 1 d . .
C7F C 0.2883(3) 0.9220(3) 0.37974(17) 0.0319(10) Uani 1 1 d . .
H7F H 0.2927 0.9628 0.4001 0.038 Uiso 1 1 calc R U
O12E O 0.0735(3) 0.0715(3) 0.40837(19) 0.0602(13) Uani 1 1 d . .
C2C C 0.1330(2) 0.4474(2) 0.20852(14) 0.0204(8) Uani 1 1 d . .
H2C H 0.0972 0.4126 0.2240 0.024 Uiso 1 1 calc R U
C5E C 0.2859(3) 0.1917(3) 0.33132(17) 0.0281(10) Uani 1 1 d . .
H5E H 0.3336 0.2053 0.3189 0.034 Uiso 1 1 calc R U
C16D C 0.5308(3) 0.6514(3) 0.29860(17) 0.0297(10) Uani 1 1 d . .
H16D H 0.4934 0.6827 0.2855 0.036 Uiso 1 1 calc R U
C19A C 0.6205(3) 0.3968(3) 0.26319(18) 0.0319(11) Uani 1 1 d . .
H19A H 0.6662 0.4234 0.2581 0.038 Uiso 1 1 calc R U
C20C C -0.0538(2) 0.6088(3) 0.24619(15) 0.0239(8) Uani 1 1 d . .
N21A N 0.5322(2) 0.4819(2) 0.21907(13) 0.0249(8) Uani 1 1 d . .
C7A C 0.1429(3) 0.7632(4) 0.1013(2) 0.0460(14) Uani 1 1 d . .
H7A H 0.0950 0.7839 0.0938 0.055 Uiso 1 1 calc R U
C17A C 0.5518(3) 0.2928(3) 0.29578(18) 0.0325(11) Uani 1 1 d . .
H17A H 0.5534 0.2480 0.3128 0.039 Uiso 1 1 calc R U
O12F O 0.4304(3) 0.9691(3) 0.40008(18) 0.0603(13) Uani 1 1 d . .
C6B C 0.4031(3) 0.6800(4) 0.42430(18) 0.0393(13) Uani 1 1 d . .
H6B H 0.4398 0.6470 0.4120 0.047 Uiso 1 1 calc R U
C9E C 0.1509(3) 0.2103(3) 0.33628(16) 0.0247(9) Uani 1 1 d . .
H9E H 0.1062 0.2366 0.3284 0.030 Uiso 1 1 calc R U
C7E C 0.2126(3) 0.1118(3) 0.37911(18) 0.0324(10) Uani 1 1 d . .
H7E H 0.2090 0.0714 0.3998 0.039 Uiso 1 1 calc R U
C9B C 0.2937(3) 0.7798(3) 0.46211(17) 0.0354(11) Uani 1 1 d . .
H9B H 0.2575 0.8133 0.4744 0.043 Uiso 1 1 calc R U
C8C C 0.2945(4) 0.2618(4) 0.0695(2) 0.0560(18) Uani 1 1 d . .
H8C H 0.3018 0.2316 0.0435 0.067 Uiso 1 1 calc R U
C10C C 0.2159(3) 0.3324(3) 0.11794(17) 0.0306(10) Uani 1 1 d . .
C9C C 0.2221(3) 0.2886(4) 0.0790(2) 0.0441(14) Uani 1 1 d . .
H9C H 0.1798 0.2777 0.0603 0.053 Uiso 1 1 calc R U
C6E C 0.2817(3) 0.1331(3) 0.36180(19) 0.0339(11) Uani 1 1 d . .
H6E H 0.3264 0.1078 0.3708 0.041 Uiso 1 1 calc R U
C7B C 0.4227(3) 0.7338(4) 0.45559(19) 0.0469(15) Uani 1 1 d . .
H7B H 0.4739 0.7376 0.4651 0.056 Uiso 1 1 calc R U
C18D C 0.6628(3) 0.6216(4) 0.3144(2) 0.0430(13) Uani 1 1 d . .
H18D H 0.7145 0.6351 0.3115 0.052 Uiso 1 1 calc R U
C9D C 0.2039(3) 0.2495(3) 0.46092(17) 0.0316(10) Uani 1 1 d . .
H9D H 0.2408 0.2178 0.4741 0.038 Uiso 1 1 calc R U
C19D C 0.6441(3) 0.5577(3) 0.3373(2) 0.0381(12) Uani 1 1 d . .
H19D H 0.6818 0.5262 0.3498 0.046 Uiso 1 1 calc R U
Cl2 Cl 0.47017(6) 0.20932(7) 0.41028(4) 0.0334(3) Uani 1 1 d . .
O6 O 0.5400(3) 0.2260(5) 0.4319(2) 0.092(2) Uani 1 1 d . .
O7 O 0.4848(3) 0.1576(3) 0.3745(2) 0.0622(14) Uani 1 1 d . .
O5 O 0.4415(3) 0.2761(3) 0.39080(18) 0.0538(12) Uani 1 1 d . .
O8 O 0.4147(3) 0.1804(3) 0.44054(19) 0.0703(16) Uani 1 1 d . .
Cl1 Cl 0.02961(7) 0.81663(7) 0.41043(4) 0.0345(3) Uani 1 1 d . .
O1 O 0.0517(3) 0.7483(3) 0.3901(2) 0.0609(13) Uani 1 1 d . .
O3 O 0.0182(3) 0.8711(3) 0.37555(19) 0.0563(12) Uani 1 1 d . .
O4 O -0.0398(3) 0.8062(5) 0.4331(2) 0.087(2) Uani 1 1 d . .
O2 O 0.0891(3) 0.8389(4) 0.44009(19) 0.0696(16) Uani 1 1 d . .
C18B C -0.1657(3) 0.4081(4) 0.3124(2) 0.0452(14) Uani 1 1 d . .
H18B H -0.2174 0.3947 0.3091 0.054 Uiso 1 1 calc R U
C12A C 0.4118(2) 0.5293(2) 0.18222(15) 0.0226(8) Uani 1 1 d . .
H12G H 0.3776 0.4998 0.1626 0.027 Uiso 1 1 calc R U
H12H H 0.4471 0.5570 0.1623 0.027 Uiso 1 1 calc R U
C10A C 0.2828(3) 0.7047(3) 0.12061(17) 0.0322(11) Uani 1 1 d . .
C8A C 0.2060(4) 0.7807(4) 0.0743(2) 0.0557(18) Uani 1 1 d . .
H8A H 0.1999 0.8129 0.0490 0.067 Uiso 1 1 calc R U
C9A C 0.2767(4) 0.7517(4) 0.0839(2) 0.0505(17) Uani 1 1 d . .
H9A H 0.3195 0.7638 0.0658 0.061 Uiso 1 1 calc R U
C19B C -0.1474(3) 0.4704(4) 0.3369(2) 0.0403(13) Uani 1 1 d . .
H19B H -0.1854 0.5005 0.3505 0.048 Uiso 1 1 calc R U
C22A C 0.5854(3) 0.5376(3) 0.20351(19) 0.0335(11) Uani 1 1 d . .
H22G H 0.5595 0.5725 0.1832 0.050 Uiso 1 1 calc R U
H22H H 0.6269 0.5134 0.1872 0.050 Uiso 1 1 calc R U
H22I H 0.6057 0.5648 0.2296 0.050 Uiso 1 1 calc R U
Cl10 Cl -0.07666(13) 0.43871(13) 0.46581(8) 0.0764(6) Uani 1 1 d . .
Cl5 Cl 0.44569(12) 0.35984(12) 0.49852(6) 0.0692(5) Uani 1 1 d . .
C15A C 0.4835(2) 0.3836(3) 0.25426(15) 0.0233(8) Uani 1 1 d . .
C22C C -0.0868(3) 0.4946(3) 0.20106(18) 0.0333(11) Uani 1 1 d . .
H22J H -0.0600 0.4609 0.1804 0.050 Uiso 1 1 calc R U
H22K H -0.1280 0.5193 0.1847 0.050 Uiso 1 1 calc R U
H22L H -0.1076 0.4661 0.2265 0.050 Uiso 1 1 calc R U
Cl7 Cl 0.22942(17) 0.5003(2) 0.47840(9) 0.1114(11) Uani 1 1 d . .
Cl4 Cl 0.6106(2) 0.58040(13) 0.45805(8) 0.1037(10) Uani 1 1 d . .
Cl6 Cl 0.42201(14) 0.50916(14) 0.53361(13) 0.1055(10) Uani 1 1 d . .
Cl9 Cl 0.02172(12) 0.55716(14) 0.50137(8) 0.0766(6) Uani 1 1 d . .
Cl3 Cl 0.7166(2) 0.4788(3) 0.50124(12) 0.1404(15) Uani 1 1 d . .
Cl8 Cl 0.2169(3) 0.4815(2) 0.57674(13) 0.1496(18) Uani 1 1 d . .
C3 C 0.2218(5) 0.5408(5) 0.5318(3) 0.075(2) Uani 1 1 d . .
H3B H 0.2659 0.5739 0.5363 0.090 Uiso 1 1 calc R U
H3A H 0.1759 0.5725 0.5321 0.090 Uiso 1 1 calc R U
C2 C 0.4035(5) 0.4140(5) 0.5401(3) 0.067(2) Uani 1 1 d . .
H2E H 0.4220 0.3977 0.5702 0.080 Uiso 1 1 calc R U
H2F H 0.3481 0.4059 0.5392 0.080 Uiso 1 1 calc R U
C4 C -0.0052(6) 0.4624(5) 0.5068(3) 0.070(2) Uani 1 1 d . .
H4A H -0.0250 0.4534 0.5377 0.084 Uiso 1 1 calc R U
H4B H 0.0396 0.4302 0.5023 0.084 Uiso 1 1 calc R U
C1 C 0.6265(6) 0.5185(5) 0.5028(3) 0.080(3) Uani 1 1 d . .
H1A H 0.6202 0.5453 0.5319 0.096 Uiso 1 1 calc R U
H1B H 0.5881 0.4785 0.5017 0.096 Uiso 1 1 calc R U

loop_
_atom_site_aniso_label
_atom_site_aniso_U_11
_atom_site_aniso_U_22
_atom_site_aniso_U_33
_atom_site_aniso_U_23
_atom_site_aniso_U_13
_atom_site_aniso_U_12
Mn1 0.0130(3) 0.0209(3) 0.0215(3) 0.0016(3) -0.0006(3) -0.0019(2)
Mn2 0.0124(3) 0.0203(3) 0.0218(3) 0.0009(3) -0.0005(3) -0.0004(2)
Mn3 0.0126(3) 0.0199(3) 0.0216(3) 0.0009(3) 0.0013(3) -0.0004(2)
Mn4 0.0136(3) 0.0206(3) 0.0216(3) 0.0004(2) 0.0019(3) -0.0014(2)
O1D 0.0147(12) 0.0229(15) 0.0207(13) 0.0040(12) 0.0002(11) 0.0013(11)
O1C 0.0131(12) 0.0240(15) 0.0233(14) -0.0007(11) -0.0023(11) -0.0025(11)
O1B 0.0141(12) 0.0197(14) 0.0220(13) -0.0008(11) 0.0018(11) -0.0011(11)
O1E 0.0296(17) 0.0226(16) 0.0319(16) 0.0020(13) 0.0012(13) -0.0053(13)
O2E 0.0287(16) 0.0227(16) 0.0318(16) -0.0011(13) -0.0056(14) 0.0013(13)
N4A 0.0167(16) 0.0256(18) 0.0256(18) 0.0024(15) 0.0015(14) -0.0018(14)
N14D 0.0135(16) 0.027(2) 0.0284(18) 0.0022(15) 0.0010(14) 0.0009(14)
N14A 0.0156(16) 0.0284(19) 0.0253(17) -0.0010(15) 0.0033(14) 0.0019(15)
N14B 0.0137(16) 0.029(2) 0.0270(18) 0.0002(15) -0.0002(14) -0.0013(14)
O1A 0.0159(13) 0.0203(14) 0.0217(13) 0.0024(11) 0.0027(11) -0.0024(11)
O1F 0.0298(17) 0.0243(16) 0.0300(16) -0.0008(13) -0.0006(13) -0.0054(13)
O2F 0.0296(16) 0.0195(15) 0.0349(17) 0.0029(13) 0.0065(14) -0.0015(13)
N14C 0.0151(16) 0.0242(18) 0.0280(18) 0.0000(15) 0.0002(14) 0.0011(15)
N11A 0.0187(18) 0.036(2) 0.029(2) 0.0071(17) 0.0032(15) 0.0002(16)
N11C 0.0178(17) 0.034(2) 0.0271(19) -0.0069(16) -0.0020(14) -0.0026(16)
C3C 0.0193(19) 0.022(2) 0.0217(19) 0.0001(15) -0.0002(15) -0.0037(16)
N4D 0.0178(16) 0.0272(19) 0.0210(17) 0.0003(14) 0.0020(14) -0.0020(15)
N11B 0.0198(17) 0.0259(19) 0.0293(19) -0.0035(15) 0.0024(15) -0.0006(15)
N10E 0.027(2) 0.030(2) 0.040(2) 0.0012(18) 0.0089(18) -0.0029(17)
C13A 0.0155(18) 0.029(2) 0.023(2) 0.0000(17) 0.0036(16) 0.0001(17)
C5B 0.023(2) 0.037(3) 0.024(2) -0.0022(19) -0.0021(18) -0.0063(19)
C4F 0.026(2) 0.022(2) 0.026(2) 0.0005(17) 0.0026(17) -0.0012(17)
N21B 0.0153(17) 0.033(2) 0.037(2) 0.0040(17) 0.0042(15) 0.0021(16)
O11E 0.0229(17) 0.058(3) 0.055(2) 0.004(2) 0.0032(17) -0.0015(18)
C3E 0.030(2) 0.021(2) 0.022(2) -0.0006(17) 0.0000(17) -0.0049(18)
C16C 0.025(2) 0.028(2) 0.033(2) 0.0005(19) -0.0027(19) 0.0034(19)
N4C 0.0195(17) 0.0257(18) 0.0257(18) -0.0010(15) 0.0007(14) -0.0013(14)
C3A 0.0160(18) 0.027(2) 0.0191(18) 0.0005(16) 0.0025(15) -0.0047(16)
C5F 0.028(2) 0.026(2) 0.041(3) -0.001(2) -0.005(2) -0.0005(19)
N11D 0.0177(17) 0.0266(19) 0.0275(18) 0.0063(15) 0.0004(14) 0.0022(15)
C2D 0.0159(18) 0.024(2) 0.022(2) 0.0026(16) 0.0017(15) 0.0015(16)
C4E 0.026(2) 0.019(2) 0.027(2) 0.0013(17) 0.0037(18) -0.0012(17)
C13C 0.0143(18) 0.026(2) 0.024(2) 0.0022(17) -0.0029(15) -0.0009(16)
C13B 0.0149(19) 0.027(2) 0.029(2) 0.0062(18) -0.0005(16) -0.0010(17)
C16A 0.027(2) 0.027(2) 0.029(2) 0.0029(18) 0.0052(18) 0.0006(19)
C13D 0.0144(18) 0.023(2) 0.028(2) -0.0001(17) -0.0020(16) -0.0017(16)
C15D 0.0149(19) 0.033(2) 0.026(2) -0.0008(18) 0.0008(16) -0.0053(17)
C19C 0.018(2) 0.039(3) 0.037(3) 0.005(2) 0.0020(18) 0.0037(19)
N21D 0.0149(16) 0.030(2) 0.032(2) 0.0007(16) -0.0045(14) 0.0016(15)
N4B 0.0180(17) 0.031(2) 0.0253(18) -0.0035(15) 0.0023(14) -0.0031(15)
C20B 0.017(2) 0.034(3) 0.035(2) 0.006(2) 0.0003(18) -0.0026(19)
C9F 0.024(2) 0.026(2) 0.031(2) 0.0036(19) 0.0025(18) -0.0004(18)
C2B 0.0158(18) 0.021(2) 0.0199(19) -0.0008(16) 0.0009(15) 0.0005(15)
C12C 0.0205(19) 0.028(2) 0.0222(19) -0.0008(17) -0.0049(16) 0.0010(17)
C3F 0.031(2) 0.017(2) 0.027(2) -0.0005(17) 0.0014(18) -0.0036(18)
C2A 0.0153(18) 0.020(2) 0.025(2) 0.0012(16) 0.0024(16) -0.0031(16)
O11F 0.0263(19) 0.067(3) 0.073(3) -0.011(3) -0.005(2) -0.004(2)
C22D 0.027(2) 0.037(3) 0.047(3) 0.005(2) -0.009(2) 0.005(2)
N10F 0.037(2) 0.043(3) 0.043(3) 0.002(2) -0.009(2) -0.009(2)
C22B 0.026(2) 0.039(3) 0.051(3) 0.002(2) 0.011(2) 0.006(2)
C8F 0.029(2) 0.028(2) 0.031(2) 0.0009(19) -0.0036(19) -0.0050(19)
C5D 0.0187(19) 0.025(2) 0.0218(19) 0.0014(17) 0.0015(16) -0.0032(17)
C10B 0.025(2) 0.030(2) 0.024(2) 0.0002(18) -0.0013(17) -0.0063(19)
C20D 0.016(2) 0.035(3) 0.034(2) -0.002(2) 0.0017(18) -0.0006(19)
C7D 0.026(2) 0.043(3) 0.030(2) 0.003(2) 0.0049(19) -0.009(2)
C3D 0.0181(19) 0.019(2) 0.023(2) 0.0013(16) 0.0002(16) -0.0015(15)
C5A 0.025(2) 0.029(2) 0.021(2) 0.0051(17) -0.0005(17) 0.0004(18)
C12B 0.0187(19) 0.028(2) 0.022(2) -0.0013(17) 0.0028(16) -0.0011(17)
C8E 0.025(2) 0.021(2) 0.037(2) -0.0002(18) 0.0080(19) -0.0020(18)
C16B 0.029(2) 0.033(3) 0.035(2) 0.002(2) -0.004(2) -0.009(2)
C5C 0.024(2) 0.031(2) 0.028(2) -0.0053(19) 0.0042(18) 0.0004(19)
C18A 0.023(2) 0.045(3) 0.038(3) 0.003(2) -0.001(2) 0.011(2)
C6C 0.027(2) 0.049(3) 0.038(3) -0.013(2) 0.000(2) 0.006(2)
C17D 0.031(3) 0.043(3) 0.039(3) 0.002(2) 0.004(2) -0.014(2)
C8D 0.037(3) 0.039(3) 0.030(2) 0.006(2) 0.005(2) -0.010(2)
C15B 0.0162(19) 0.033(2) 0.027(2) 0.0069(19) -0.0015(16) -0.0040(17)
C6F 0.032(2) 0.029(2) 0.038(3) -0.006(2) 0.000(2) 0.008(2)
C17B 0.029(2) 0.040(3) 0.046(3) 0.001(2) -0.007(2) -0.013(2)
N21C 0.0165(17) 0.028(2) 0.0302(19) 0.0005(16) -0.0017(15) -0.0005(15)
C8B 0.040(3) 0.063(4) 0.033(3) -0.014(3) -0.001(2) -0.020(3)
C18C 0.024(2) 0.043(3) 0.036(3) 0.001(2) 0.003(2) 0.011(2)
C20A 0.0196(19) 0.029(2) 0.028(2) -0.0018(18) 0.0018(17) 0.0013(17)
C7C 0.037(3) 0.074(5) 0.049(3) -0.026(3) 0.001(3) 0.015(3)
C12D 0.0174(19) 0.029(2) 0.026(2) 0.0082(18) -0.0014(16) -0.0019(18)
C17C 0.031(2) 0.031(3) 0.035(2) -0.001(2) 0.001(2) 0.009(2)
C3B 0.0188(19) 0.025(2) 0.0208(19) 0.0021(16) 0.0003(16) -0.0014(17)
C10D 0.021(2) 0.029(2) 0.025(2) 0.0018(18) 0.0013(17) -0.0042(18)
C6D 0.023(2) 0.035(3) 0.029(2) 0.0020(19) 0.0045(18) -0.0023(19)
C6A 0.024(2) 0.045(3) 0.029(2) 0.007(2) -0.0022(19) 0.006(2)
C15C 0.0193(19) 0.027(2) 0.0200(19) 0.0038(17) -0.0001(16) 0.0039(17)
C7F 0.039(3) 0.022(2) 0.034(2) -0.0049(19) -0.001(2) 0.000(2)
O12E 0.048(2) 0.049(3) 0.083(3) 0.030(3) 0.024(2) 0.000(2)
C2C 0.0144(18) 0.024(2) 0.023(2) 0.0001(17) -0.0018(15) -0.0023(16)
C5E 0.020(2) 0.027(2) 0.037(2) 0.0022(19) 0.0071(18) 0.0016(18)
C16D 0.026(2) 0.031(3) 0.032(2) 0.0026(19) 0.0017(18) -0.004(2)
C19A 0.0147(19) 0.043(3) 0.038(3) -0.006(2) 0.0004(18) 0.003(2)
C20C 0.0176(19) 0.028(2) 0.026(2) 0.0024(18) 0.0007(16) 0.0016(17)
N21A 0.0158(16) 0.028(2) 0.0309(19) -0.0002(15) 0.0021(14) -0.0014(15)
C7A 0.038(3) 0.061(4) 0.039(3) 0.013(3) -0.001(2) 0.017(3)
C17A 0.031(2) 0.029(3) 0.038(3) 0.003(2) 0.004(2) 0.010(2)
O12F 0.057(3) 0.047(3) 0.076(3) -0.018(2) -0.025(2) -0.012(2)
C6B 0.024(2) 0.061(4) 0.033(3) -0.008(2) -0.001(2) -0.003(2)
C9E 0.021(2) 0.023(2) 0.030(2) -0.0004(18) 0.0001(17) 0.0011(17)
C7E 0.032(2) 0.024(2) 0.041(3) 0.005(2) 0.005(2) 0.002(2)
C9B 0.039(3) 0.040(3) 0.027(2) -0.006(2) 0.003(2) -0.012(2)
C8C 0.049(4) 0.070(5) 0.050(4) -0.035(3) 0.000(3) 0.008(3)
C10C 0.028(2) 0.032(2) 0.032(2) -0.010(2) 0.0001(19) 0.003(2)
C9C 0.039(3) 0.051(3) 0.042(3) -0.025(3) -0.008(2) 0.008(3)
C6E 0.028(2) 0.029(2) 0.046(3) 0.005(2) 0.003(2) 0.007(2)
C7B 0.029(3) 0.079(5) 0.033(3) -0.009(3) -0.004(2) -0.016(3)
C18D 0.024(2) 0.054(4) 0.051(3) -0.002(3) 0.007(2) -0.013(2)
C9D 0.030(2) 0.036(3) 0.029(2) 0.006(2) -0.0011(19) -0.006(2)
C19D 0.016(2) 0.047(3) 0.052(3) -0.001(3) 0.002(2) -0.002(2)
Cl2 0.0249(5) 0.0391(6) 0.0361(6) -0.0003(5) 0.0033(5) 0.0090(5)
O6 0.037(3) 0.174(8) 0.064(3) -0.024(4) -0.022(2) 0.018(4)
O7 0.056(3) 0.044(3) 0.087(4) -0.028(3) 0.031(3) -0.003(2)
O5 0.045(2) 0.044(2) 0.072(3) 0.013(2) 0.015(2) 0.017(2)
O8 0.068(3) 0.074(4) 0.068(3) 0.023(3) 0.037(3) 0.011(3)
Cl1 0.0254(5) 0.0386(7) 0.0396(6) 0.0001(5) -0.0029(5) 0.0056(5)
O1 0.052(3) 0.038(2) 0.093(4) -0.012(2) -0.020(3) 0.016(2)
O3 0.044(2) 0.042(2) 0.083(3) 0.023(2) -0.012(2) 0.001(2)
O4 0.033(2) 0.155(7) 0.074(4) 0.024(4) 0.023(2) 0.017(3)
O2 0.057(3) 0.088(4) 0.064(3) -0.021(3) -0.030(3) 0.010(3)
C18B 0.021(2) 0.056(4) 0.059(4) 0.005(3) -0.006(2) -0.011(2)
C12A 0.0183(19) 0.025(2) 0.024(2) 0.0030(17) 0.0046(16) -0.0019(16)
C10A 0.026(2) 0.042(3) 0.028(2) 0.010(2) 0.0006(19) 0.000(2)
C8A 0.050(4) 0.075(5) 0.042(3) 0.028(3) 0.002(3) 0.018(3)
C9A 0.040(3) 0.075(5) 0.036(3) 0.027(3) 0.010(2) 0.011(3)
C19B 0.016(2) 0.049(3) 0.056(3) 0.001(3) -0.001(2) -0.002(2)
C22A 0.023(2) 0.033(3) 0.044(3) 0.003(2) 0.006(2) -0.006(2)
Cl10 0.0716(12) 0.0683(12) 0.0892(14) 0.0148(11) -0.0010(11) 0.0088(10)
Cl5 0.0809(12) 0.0748(12) 0.0519(9) -0.0009(9) -0.0067(9) 0.0253(10)
C15A 0.0160(19) 0.027(2) 0.027(2) -0.0033(18) 0.0006(16) 0.0014(16)
C22C 0.020(2) 0.036(3) 0.044(3) -0.002(2) -0.0088(19) -0.006(2)
Cl7 0.0914(15) 0.179(3) 0.0636(12) -0.0373(16) -0.0250(12) 0.0456(19)
Cl4 0.200(3) 0.0557(12) 0.0558(11) 0.0047(9) -0.0052(15) -0.0055(16)
Cl6 0.0652(12) 0.0598(12) 0.192(3) -0.0152(17) -0.0296(16) 0.0083(11)
Cl9 0.0674(11) 0.0832(14) 0.0791(12) 0.0156(11) 0.0076(10) 0.0028(11)
Cl3 0.123(3) 0.200(4) 0.098(2) 0.024(3) 0.022(2) 0.044(3)
Cl8 0.202(4) 0.122(3) 0.125(3) 0.045(2) 0.101(3) 0.056(3)
C3 0.076(5) 0.077(6) 0.072(5) -0.028(4) -0.015(4) 0.025(5)
C2 0.058(4) 0.066(5) 0.076(5) -0.017(4) -0.009(4) 0.016(4)
C4 0.096(6) 0.058(4) 0.055(4) -0.004(4) 0.006(4) 0.018(4)
C1 0.115(8) 0.057(5) 0.067(5) 0.004(4) 0.011(5) 0.005(5)

loop_
_atom_type_symbol
_atom_type_description
_atom_type_scat_dispersion_real
_atom_type_scat_dispersion_imag
_atom_type_scat_source
C C 0.0181 0.0091 'International Tables Vol C Tables 4.2.6.8 and 6.1.1.4'
H H 0.0000 0.0000 'International Tables Vol C Tables 4.2.6.8 and 6.1.1.4'
Cl Cl 0.3639 0.7018 'International Tables Vol C Tables 4.2.6.8 and 6.1.1.4'
Mn Mn -0.5299 2.8052 'International Tables Vol C Tables 4.2.6.8 and 6.1.1.4'
N N 0.0311 0.0180 'International Tables Vol C Tables 4.2.6.8 and 6.1.1.4'
O O 0.0492 0.0322 'International Tables Vol C Tables 4.2.6.8 and 6.1.1.4'

loop_
_exptl_crystal_face_index_h
_exptl_crystal_face_index_k
_exptl_crystal_face_index_l
_exptl_crystal_face_perp_dist
_exptl_oxdiff_crystal_face_indexfrac_h
_exptl_oxdiff_crystal_face_indexfrac_k
_exptl_oxdiff_crystal_face_indexfrac_l
_exptl_oxdiff_crystal_face_x
_exptl_oxdiff_crystal_face_y
_exptl_oxdiff_crystal_face_z
-1 -1 0 0.0959 -1.0001 -1.0003 -0.0002 -0.0955 -0.0629 0.0432
1 1 0 0.0959 1.0001 1.0003 0.0002 0.0955 0.0629 -0.0432
-1 1 0 0.0675 -0.9997 1.0004 -0.0000 0.0646 -0.1037 -0.0023
1 -1 0 0.0675 0.9997 -1.0004 0.0000 -0.0646 0.1037 0.0023
0 0 -1 0.0359 0.0009 0.0004 -0.9994 0.0162 0.0090 0.0488
0 0 1 0.0229 -0.0009 -0.0004 0.9994 -0.0162 -0.0090 -0.0488

loop_
_geom_angle_atom_site_label_1
_geom_angle_atom_site_label_2
_geom_angle_atom_site_label_3
_geom_angle
O1C Mn1 Mn2 89.78(8)
O1C Mn1 O1A 74.11(10)
O1C Mn1 O1F 162.61(12)
O1B Mn1 Mn2 48.45(7)
O1B Mn1 O1C 79.06(11)
O1B Mn1 O1A 87.70(10)
O1B Mn1 O1F 83.63(12)
O1B Mn1 N14C 100.80(12)
N4A Mn1 Mn2 108.56(10)
N4A Mn1 O1C 107.66(13)
N4A Mn1 O1B 156.74(12)
N4A Mn1 O1A 73.40(12)
N4A Mn1 O1F 88.96(14)
N4A Mn1 N14C 101.85(14)
O1A Mn1 Mn2 45.36(7)
O1F Mn1 Mn2 79.85(9)
O1F Mn1 O1A 106.98(12)
N14C Mn1 Mn2 149.11(10)
N14C Mn1 O1C 86.09(13)
N14C Mn1 O1A 156.65(13)
N14C Mn1 O1F 95.63(14)
O1D Mn2 Mn1 92.59(8)
O1D Mn2 O1B 77.48(11)
O1D Mn2 O1A 79.20(11)
O1D Mn2 N4B 109.57(13)
O1B Mn2 Mn1 45.28(7)
N14D Mn2 Mn1 153.79(10)
N14D Mn2 O1D 89.16(13)
N14D Mn2 O1B 158.61(13)
N14D Mn2 O1A 104.82(13)
N14D Mn2 O2F 101.85(14)
N14D Mn2 N4B 95.70(14)
O1A Mn2 Mn1 50.15(8)
O1A Mn2 O1B 89.17(10)
O1A Mn2 N4B 157.94(13)
O2F Mn2 Mn1 70.50(10)
O2F Mn2 O1D 160.61(12)
O2F Mn2 O1B 95.86(12)
O2F Mn2 O1A 82.55(12)
O2F Mn2 N4B 85.43(14)
N4B Mn2 Mn1 108.25(10)
N4B Mn2 O1B 73.71(12)
O1D Mn3 Mn4 45.26(7)
O1C Mn3 Mn4 50.27(7)
O1C Mn3 O1D 89.26(10)
O1C Mn3 N4D 157.32(13)
O1B Mn3 Mn4 92.54(8)
O1B Mn3 O1D 77.18(11)
O1B Mn3 O1C 79.44(11)
O1B Mn3 N4D 110.05(13)
O2E Mn3 Mn4 70.50(9)
O2E Mn3 O1D 95.88(12)
O2E Mn3 O1C 82.54(12)
O2E Mn3 O1B 160.73(12)
O2E Mn3 N4D 84.55(13)
N14B Mn3 Mn4 153.74(10)
N14B Mn3 O1D 158.16(13)
N14B Mn3 O1C 104.43(13)
N14B Mn3 O1B 88.51(13)
N14B Mn3 O2E 102.63(14)
N14B Mn3 N4D 96.54(14)
N4D Mn3 Mn4 107.65(10)
N4D Mn3 O1D 73.58(12)
O1D Mn4 Mn3 48.56(7)
O1D Mn4 O1C 87.79(10)
O1D Mn4 O1E 83.50(12)
O1D Mn4 N14A 100.54(13)
O1D Mn4 O1A 78.60(11)
O1C Mn4 Mn3 45.34(7)
O1E Mn4 Mn3 79.66(9)
O1E Mn4 O1C 106.84(12)
N14A Mn4 Mn3 148.93(10)
N14A Mn4 O1C 157.05(13)
N14A Mn4 O1E 95.40(14)
N14A Mn4 O1A 86.64(13)
O1A Mn4 Mn3 89.38(8)
O1A Mn4 O1C 73.99(11)
O1A Mn4 O1E 162.05(12)
N4C Mn4 Mn3 108.60(10)
N4C Mn4 O1D 156.93(12)
N4C Mn4 O1C 73.32(12)
N4C Mn4 O1E 89.32(14)
N4C Mn4 N14A 101.95(14)
N4C Mn4 O1A 107.75(13)
Mn2 O1D Mn3 102.36(12)
Mn2 O1D Mn4 101.66(12)
Mn4 O1D Mn3 86.18(10)
C2D O1D Mn2 121.1(2)
C2D O1D Mn3 116.3(2)
C2D O1D Mn4 122.5(2)
Mn1 O1C Mn4 105.41(11)
Mn3 O1C Mn1 100.04(12)
Mn3 O1C Mn4 84.38(10)
C2C O1C Mn1 123.5(3)
C2C O1C Mn3 122.7(2)
C2C O1C Mn4 113.3(2)
Mn1 O1B Mn2 86.27(10)
Mn1 O1B Mn3 101.36(12)
Mn3 O1B Mn2 102.44(12)
C2B O1B Mn1 122.0(2)
C2B O1B Mn2 116.4(2)
C2B O1B Mn3 121.6(2)
C3E O1E Mn4 115.8(3)
C3E O2E Mn3 118.6(3)
C3A N4A Mn1 117.4(3)
C3A N4A C5A 105.8(4)
C5A N4A Mn1 135.6(3)
C13D N14D Mn2 116.4(3)
C13D N14D C15D 106.3(4)
C15D N14D Mn2 136.9(3)
C13A N14A Mn4 116.0(3)
C13A N14A C15A 105.6(4)
C15A N14A Mn4 133.2(3)
C13B N14B Mn3 117.4(3)
C13B N14B C15B 106.0(4)
C15B N14B Mn3 136.4(3)
Mn2 O1A Mn1 84.49(10)
Mn2 O1A Mn4 100.44(12)
Mn4 O1A Mn1 105.79(11)
C2A O1A Mn1 113.6(2)
C2A O1A Mn2 122.5(2)
C2A O1A Mn4 122.8(3)
C3F O1F Mn1 115.4(3)
C3F O2F Mn2 119.0(3)
C13C N14C Mn1 115.7(3)
C13C N14C C15C 105.8(3)
C15C N14C Mn1 133.2(3)
C3A N11A C10A 107.7(4)
C3C N11C C10C 108.0(4)
N11C C3C C2C 125.3(4)
N4C C3C N11C 111.7(4)
N4C C3C C2C 123.0(4)
C5D N4D Mn3 135.1(3)
C3D N4D Mn3 114.2(3)
C3D N4D C5D 105.1(4)
C3B N11B C10B 107.9(4)
O11E N10E C8E 119.0(4)
O11E N10E O12E 122.9(5)
O12E N10E C8E 118.1(4)
N14A C13A N21A 112.5(4)
N14A C13A C12A 122.1(4)
N21A C13A C12A 125.4(4)
N4B C5B C10B 108.8(4)
C6B C5B N4B 130.9(5)
C6B C5B C10B 120.3(5)
C5F C4F C9F 119.9(4)
C5F C4F C3F 120.5(4)
C9F C4F C3F 119.4(4)
C13B N21B C20B 106.4(4)
C13B N21B C22B 128.9(4)
C20B N21B C22B 124.7(4)
O1E C3E O2E 124.9(4)
O1E C3E C4E 117.9(4)
O2E C3E C4E 117.1(4)
C17C C16C C15C 116.9(5)
C3C N4C Mn4 117.0(3)
C3C N4C C5C 106.2(4)
C5C N4C Mn4 135.5(3)
N4A C3A N11A 112.3(4)
N4A C3A C2A 122.3(4)
N11A C3A C2A 125.3(4)
C4F C5F C6F 120.3(5)
C3D N11D C10D 107.3(4)
O1D C2D C3D 109.2(3)
O1D C2D C12D 113.6(4)
C3D C2D C12D 107.0(3)
C5E C4E C3E 121.1(4)
C9E C4E C3E 119.1(4)
C9E C4E C5E 119.6(4)
N14C C13C C12C 122.6(4)
N14C C13C N21C 112.2(4)
N21C C13C C12C 125.2(4)
N14B C13B N21B 112.4(4)
N14B C13B C12B 122.2(4)
N21B C13B C12B 125.0(4)
C17A C16A C15A 117.3(4)
N14D C13D N21D 112.3(4)
N14D C13D C12D 122.5(4)
N21D C13D C12D 124.9(4)
N14D C15D C20D 108.4(4)
N14D C15D C16D 130.9(4)
C16D C15D C20D 120.7(4)
C18C C19C C20C 116.4(5)
C13D N21D C22D 127.2(4)
C13D N21D C20D 106.9(4)
C20D N21D C22D 125.9(4)
C5B N4B Mn2 134.2(3)
C3B N4B Mn2 112.7(3)
C3B N4B C5B 105.7(4)
N21B C20B C15B 107.0(4)
N21B C20B C19B 131.7(5)
C15B C20B C19B 121.2(5)
C8F C9F C4F 118.0(4)
O1B C2B C12B 113.7(3)
O1B C2B C3B 109.1(3)
C3B C2B C12B 107.1(3)
C13C C12C C2C 112.1(4)
O1F C3F O2F 125.2(4)
O1F C3F C4F 118.3(4)
O2F C3F C4F 116.5(4)
O1A C2A C3A 110.2(3)
O1A C2A C12A 112.8(3)
C3A C2A C12A 108.4(3)
O11F N10F C8F 119.1(5)
O11F N10F O12F 123.7(5)
O12F N10F C8F 117.1(5)
C9F C8F N10F 118.1(5)
C9F C8F C7F 123.0(5)
C7F C8F N10F 118.9(5)
C10D C5D N4D 109.5(4)
C6D C5D N4D 130.6(4)
C6D C5D C10D 119.9(4)
N11B C10B C5B 105.3(4)
N11B C10B C9B 131.8(5)
C9B C10B C5B 122.9(5)
N21D C20D C15D 106.1(4)
N21D C20D C19D 132.1(5)
C19D C20D C15D 121.6(5)
C6D C7D C8D 121.5(5)
N4D C3D N11D 113.0(4)
N4D C3D C2D 123.1(4)
N11D C3D C2D 123.9(4)
N4A C5A C6A 129.8(4)
N4A C5A C10A 109.5(4)
C6A C5A C10A 120.8(4)
C13B C12B C2B 115.1(4)
C9E C8E N10E 118.9(4)
C7E C8E N10E 118.4(4)
C7E C8E C9E 122.8(4)
C17B C16B C15B 117.0(5)
N4C C5C C10C 109.1(4)
C6C C5C N4C 129.9(5)
C6C C5C C10C 121.0(4)
C19A C18A C17A 121.7(5)
C7C C6C C5C 117.0(5)
C16D C17D C18D 121.8(5)
C9D C8D C7D 122.0(5)
C20B C15B N14B 108.1(4)
C20B C15B C16B 121.6(4)
C16B C15B N14B 130.2(4)
C7F C6F C5F 120.4(5)
C16B C17B C18B 121.4(5)
C13C N21C C20C 106.9(4)
C13C N21C C22C 128.2(4)
C20C N21C C22C 125.0(4)
C9B C8B C7B 122.2(5)
C19C C18C C17C 121.4(5)
N21A C20A C19A 131.9(4)
N21A C20A C15A 106.1(4)
C15A C20A C19A 121.9(5)
C6C C7C C8C 121.9(6)
C13D C12D C2D 114.9(4)
C16C C17C C18C 122.3(5)
N11B C3B C2B 124.4(4)
N4B C3B N11B 112.3(4)
N4B C3B C2B 123.3(4)
N11D C10D C5D 105.2(4)
N11D C10D C9D 131.5(5)
C9D C10D C5D 123.3(4)
C7D C6D C5D 117.5(5)
C7A C6A C5A 117.1(5)
N14C C15C C16C 130.2(4)
N14C C15C C20C 109.0(4)
C16C C15C C20C 120.7(4)
C6F C7F C8F 118.2(4)
O1C C2C C3C 110.1(3)
O1C C2C C12C 112.0(4)
C3C C2C C12C 108.3(3)
C6E C5E C4E 120.8(4)
C17D C16D C15D 117.2(5)
C18A C19A C20A 116.7(5)
N21C C20C C19C 131.7(4)
N21C C20C C15C 106.0(4)
C15C C20C C19C 122.2(4)
C13A N21A C20A 106.8(4)
C13A N21A C22A 128.6(4)
C20A N21A C22A 124.6(4)
C6A C7A C8A 121.7(5)
C16A C17A C18A 121.7(5)
C7B C6B C5B 117.1(5)
C8E C9E C4E 118.0(4)
C6E C7E C8E 118.7(5)
C8B C9B C10B 115.5(5)
C7C C8C C9C 122.2(5)
N11C C10C C5C 105.1(4)
N11C C10C C9C 132.5(5)
C9C C10C C5C 122.4(5)
C10C C9C C8C 115.5(5)
C7E C6E C5E 120.0(5)
C6B C7B C8B 122.0(5)
C19D C18D C17D 121.5(5)
C10D C9D C8D 115.7(5)
C18D C19D C20D 117.1(5)
O6 Cl2 O7 108.1(4)
O6 Cl2 O5 108.2(4)
O6 Cl2 O8 113.2(4)
O5 Cl2 O7 108.4(3)
O8 Cl2 O7 110.4(3)
O8 Cl2 O5 108.4(3)
O1 Cl1 O3 109.0(3)
O1 Cl1 O2 107.4(3)
O4 Cl1 O1 108.9(4)
O4 Cl1 O3 108.0(3)
O4 Cl1 O2 112.8(4)
O2 Cl1 O3 110.6(3)
C19B C18B C17B 121.7(5)
C13A C12A C2A 112.9(4)
N11A C10A C5A 104.8(4)
C9A C10A N11A 133.3(5)
C9A C10A C5A 121.9(5)
C9A C8A C7A 121.0(5)
C10A C9A C8A 117.5(5)
C18B C19B C20B 117.1(5)
N14A C15A C20A 109.0(4)
C16A C15A N14A 130.2(4)
C16A C15A C20A 120.7(4)
Cl8 C3 Cl7 116.4(6)
Cl5 C2 Cl6 113.1(5)
Cl9 C4 Cl10 110.8(5)
Cl3 C1 Cl4 112.7(6)

loop_
_geom_bond_atom_site_label_1
_geom_bond_atom_site_label_2
_geom_bond_distance
Mn1 Mn2 3.0694(9)
Mn1 O1C 2.219(3)
Mn1 O1B 2.186(3)
Mn1 N4A 2.158(4)
Mn1 O1A 2.368(3)
Mn1 O1F 2.227(3)
Mn1 N14C 2.204(4)
Mn2 O1D 2.183(3)
Mn2 O1B 2.302(3)
Mn2 N14D 2.168(4)
Mn2 O1A 2.194(3)
Mn2 O2F 2.172(3)
Mn2 N4B 2.228(4)
Mn3 Mn4 3.0748(9)
Mn3 O1D 2.310(3)
Mn3 O1C 2.198(3)
Mn3 O1B 2.189(3)
Mn3 O2E 2.177(3)
Mn3 N14B 2.166(4)
Mn3 N4D 2.219(4)
Mn4 O1D 2.189(3)
Mn4 O1C 2.376(3)
Mn4 O1E 2.220(3)
Mn4 N14A 2.202(4)
Mn4 O1A 2.216(3)
Mn4 N4C 2.160(4)
O1D C2D 1.409(5)
O1C C2C 1.395(5)
O1B C2B 1.402(5)
O1E C3E 1.260(6)
O2E C3E 1.263(6)
N4A C3A 1.319(5)
N4A C5A 1.390(6)
N14D C13D 1.328(6)
N14D C15D 1.388(5)
N14A C13A 1.325(6)
N14A C15A 1.395(6)
N14B C13B 1.322(6)
N14B C15B 1.395(6)
O1A C2A 1.393(5)
O1F C3F 1.256(6)
O2F C3F 1.266(6)
N14C C13C 1.323(6)
N14C C15C 1.392(6)
N11A C3A 1.355(6)
N11A C10A 1.391(6)
N11C C3C 1.360(6)
N11C C10C 1.384(6)
C3C N4C 1.317(6)
C3C C2C 1.507(6)
N4D C5D 1.400(6)
N4D C3D 1.317(6)
N11B C10B 1.384(6)
N11B C3B 1.357(6)
N10E O11E 1.217(6)
N10E C8E 1.465(6)
N10E O12E 1.224(6)
C13A N21A 1.367(5)
C13A C12A 1.486(6)
C5B N4B 1.403(6)
C5B C10B 1.407(7)
C5B C6B 1.389(7)
C4F C5F 1.393(7)
C4F C9F 1.396(7)
C4F C3F 1.508(6)
N21B C13B 1.358(6)
N21B C20B 1.380(7)
N21B C22B 1.462(7)
C3E C4E 1.501(6)
C16C C17C 1.375(7)
C16C C15C 1.395(7)
N4C C5C 1.394(6)
C3A C2A 1.514(6)
C5F C6F 1.395(7)
N11D C3D 1.354(6)
N11D C10D 1.388(6)
C2D C3D 1.515(6)
C2D C12D 1.548(6)
C4E C5E 1.398(7)
C4E C9E 1.393(6)
C13C C12C 1.477(6)
C13C N21C 1.369(5)
C13B C12B 1.495(6)
C16A C17A 1.380(7)
C16A C15A 1.395(7)
C13D N21D 1.359(5)
C13D C12D 1.491(6)
C15D C20D 1.409(7)
C15D C16D 1.394(7)
C19C C18C 1.376(8)
C19C C20C 1.399(6)
N21D C22D 1.465(6)
N21D C20D 1.387(6)
N4B C3B 1.322(6)
C20B C15B 1.390(7)
C20B C19B 1.408(7)
C9F C8F 1.384(7)
C2B C12B 1.546(6)
C2B C3B 1.516(6)
C12C C2C 1.557(6)
C2A C12A 1.550(6)
O11F N10F 1.205(7)
N10F C8F 1.471(7)
N10F O12F 1.237(7)
C8F C7F 1.386(7)
C5D C10D 1.398(7)
C5D C6D 1.398(6)
C10B C9B 1.394(7)
C20D C19D 1.398(6)
C7D C8D 1.397(8)
C7D C6D 1.381(7)
C5A C6A 1.394(7)
C5A C10A 1.404(7)
C8E C9E 1.387(7)
C8E C7E 1.384(7)
C16B C15B 1.395(7)
C16B C17B 1.387(7)
C5C C6C 1.392(7)
C5C C10C 1.399(7)
C18A C19A 1.378(8)
C18A C17A 1.401(8)
C6C C7C 1.382(8)
C17D C16D 1.381(7)
C17D C18D 1.408(9)
C8D C9D 1.391(7)
C6F C7F 1.380(7)
C17B C18B 1.408(9)
N21C C20C 1.382(6)
N21C C22C 1.453(6)
C8B C9B 1.382(8)
C8B C7B 1.395(10)
C18C C17C 1.404(8)
C20A C19A 1.401(6)
C20A N21A 1.384(6)
C20A C15A 1.398(6)
C7C C8C 1.392(9)
C10D C9D 1.386(7)
C6A C7A 1.388(8)
C15C C20C 1.397(6)
C5E C6E 1.386(7)
N21A C22A 1.447(6)
C7A C8A 1.404(9)
C6B C7B 1.382(9)
C7E C6E 1.378(7)
C8C C9C 1.396(9)
C10C C9C 1.396(7)
C18D C19D 1.373(9)
Cl2 O6 1.421(5)
Cl2 O7 1.430(5)
Cl2 O5 1.424(5)
Cl2 O8 1.424(5)
Cl1 O1 1.423(5)
Cl1 O3 1.434(5)
Cl1 O4 1.409(5)
Cl1 O2 1.425(5)
C18B C19B 1.371(9)
C10A C9A 1.378(8)
C8A C9A 1.383(9)
Cl10 C4 1.798(9)
Cl5 C2 1.733(8)
Cl7 C3 1.741(8)
Cl4 C1 1.750(9)
Cl6 C2 1.753(9)
Cl9 C4 1.777(9)
Cl3 C1 1.744(11)
Cl8 C3 1.702(11)

loop_
_geom_hbond_atom_site_label_D
_geom_hbond_atom_site_label_H
_geom_hbond_atom_site_label_A
_geom_hbond_distance_DH
_geom_hbond_distance_HA
_geom_hbond_distance_DA
_geom_hbond_angle_DHA
N11D H11D O5 0.85(3) 2.11(4) 2.851(6) 145(5)
